data_2238796
loop_
_publ_author_name
'Tang, Guo-Min'
'Xu, Wei'

_publ_section_title
;
 Propyl 2-(1<i>H</i>-indol-3-yl)acetate
;
_journal_coeditor_code SU2653
_journal_issue 11
_journal_name_full 'Acta Crystallographica Section E'
_journal_page_first o1686
_journal_paper_doi 10.1107/S1600536813027633
_journal_volume 69
_journal_year 2013
_chemical_formula_iupac 'C13 H15 N O2'
_chemical_formula_moiety 'C13 H15 N O2'
_chemical_formula_sum 'C13 H15 N O2'
_chemical_formula_weight 217.26
_chemical_name_systematic
;
Propyl 2-(1<i>H</i>-indol-3-yl)acetate
;
_space_group_IT_number 14
_symmetry_cell_setting monoclinic
_symmetry_space_group_name_Hall '-P 2ybc'
_symmetry_space_group_name_H-M 'P 1 21/c 1'
_atom_sites_solution_hydrogens geom
_atom_sites_solution_primary direct
_atom_sites_solution_secondary difmap
_audit_creation_method SHELXL-97
_cell_angle_alpha 90.00
_cell_angle_beta 97.18(3)
_cell_angle_gamma 90.00
_cell_formula_units_Z 4
_cell_length_a 7.8230(16)
_cell_length_b 8.1740(16)
_cell_length_c 18.994(4)
_cell_measurement_reflns_used 25
_cell_measurement_temperature 293(2)
_cell_measurement_theta_max 13
_cell_measurement_theta_min 10
_cell_volume 1205.1(4)
_computing_cell_refinement 'CAD-4 Software (Enraf--Nonius, 1989)'
_computing_data_collection 'CAD-4 Software (Enraf--Nonius, 1989)'
_computing_data_reduction 'XCAD4 (Harms & Wocadlo, 1995)'
_computing_molecular_graphics 'PLATON (Spek, 2009)'
_computing_publication_material 'SHELXL97 (Sheldrick, 2008)'
_computing_structure_refinement 'SHELXL97 (Sheldrick, 2008)'
_computing_structure_solution 'SHELXS97 (Sheldrick, 2008)'
_diffrn_ambient_temperature 293(2)
_diffrn_measured_fraction_theta_full 0.992
_diffrn_measured_fraction_theta_max 0.992
_diffrn_measurement_device_type 'Enraf--Nonius CAD-4'
_diffrn_measurement_method \w/2\q
_diffrn_radiation_monochromator graphite
_diffrn_radiation_source 'fine-focus sealed tube'
_diffrn_radiation_type MoK\a
_diffrn_radiation_wavelength 0.71073
_diffrn_reflns_av_R_equivalents 0.0833
_diffrn_reflns_av_sigmaI/netI 0.0432
_diffrn_reflns_limit_h_max 9
_diffrn_reflns_limit_h_min 0
_diffrn_reflns_limit_k_max 9
_diffrn_reflns_limit_k_min 0
_diffrn_reflns_limit_l_max 22
_diffrn_reflns_limit_l_min -22
_diffrn_reflns_number 2387
_diffrn_reflns_theta_full 25.43
_diffrn_reflns_theta_max 25.43
_diffrn_reflns_theta_min 2.16
_diffrn_standards_decay_% 1
_diffrn_standards_interval_count 200
_diffrn_standards_interval_time 120
_diffrn_standards_number 3
_exptl_absorpt_coefficient_mu 0.081
_exptl_absorpt_correction_T_max 0.9920
_exptl_absorpt_correction_T_min 0.9762
_exptl_absorpt_correction_type psi-scan
_exptl_absorpt_process_details '(North <i>et al.</i>, 1968)'
_exptl_crystal_colour yellow
_exptl_crystal_density_diffrn 1.198
_exptl_crystal_density_method 'not measured'
_exptl_crystal_description block
_exptl_crystal_F_000 464
_exptl_crystal_size_max 0.30
_exptl_crystal_size_mid 0.20
_exptl_crystal_size_min 0.10
_refine_diff_density_max 0.224
_refine_diff_density_min -0.296
_refine_ls_extinction_method none
_refine_ls_goodness_of_fit_ref 1.001
_refine_ls_hydrogen_treatment constr
_refine_ls_matrix_type full
_refine_ls_number_parameters 145
_refine_ls_number_reflns 2210
_refine_ls_number_restraints 0
_refine_ls_restrained_S_all 1.001
_refine_ls_R_factor_all 0.0973
_refine_ls_R_factor_gt 0.0628
_refine_ls_shift/su_max 0.000
_refine_ls_shift/su_mean 0.000
_refine_ls_structure_factor_coef Fsqd
_refine_ls_weighting_details 'calc w=1/[\s^2^(Fo^2^)+(0.1000P)^2^+0.3000P] where P=(Fo^2^+2Fc^2^)/3'
_refine_ls_weighting_scheme calc
_refine_ls_wR_factor_gt 0.1544
_refine_ls_wR_factor_ref 0.1826
_reflns_number_gt 1463
_reflns_number_total 2210
_reflns_threshold_expression I>2sigma(I)
_cod_data_source_file su2653.cif
_cod_data_source_block I
_cod_original_sg_symbol_H-M 'P 21/c'
_cod_database_code 2238796

loop_
_symmetry_equiv_pos_as_xyz
'x, y, z'
'-x, y+1/2, -z+1/2'
'-x, -y, -z'
'x, -y-1/2, z-1/2'

loop_
_atom_site_type_symbol
_atom_site_label
_atom_site_fract_x
_atom_site_fract_y
_atom_site_fract_z
_atom_site_U_iso_or_equiv
_atom_site_adp_type
_atom_site_calc_flag
_atom_site_refinement_flags
_atom_site_occupancy
_atom_site_symmetry_multiplicity
N N1 0.4476(3) 0.5291(3) 0.76568(11) 0.0551(6) Uani d . 1 1
H H1N 0.4531 0.5727 0.8071 0.066 Uiso calc R 1 1
O O1 0.6827(3) 0.2944(2) 0.50091(9) 0.0572(6) Uani d . 1 1
C C1 0.9681(5) 0.2675(5) 0.4162(2) 0.0913(12) Uani d . 1 1
H H1A 1.0120 0.2982 0.3731 0.137 Uiso calc R 1 1
H H1B 1.0455 0.1909 0.4418 0.137 Uiso calc R 1 1
H H1C 0.9582 0.3630 0.4448 0.137 Uiso calc R 1 1
O O2 0.6241(3) 0.1504(2) 0.59452(9) 0.0580(6) Uani d . 1 1
C C2 0.7950(5) 0.1904(4) 0.39885(15) 0.0677(9) Uani d . 1 1
H H2A 0.8070 0.0929 0.3707 0.081 Uiso calc R 1 1
H H2B 0.7205 0.2658 0.3700 0.081 Uiso calc R 1 1
C C3 0.7106(5) 0.1444(4) 0.46239(16) 0.0684(9) Uani d . 1 1
H H3A 0.6015 0.0904 0.4478 0.082 Uiso calc R 1 1
H H3B 0.7838 0.0702 0.4925 0.082 Uiso calc R 1 1
C C4 0.6405(3) 0.2803(3) 0.56652(12) 0.0417(6) Uani d . 1 1
C C5 0.6233(3) 0.4467(3) 0.59888(13) 0.0462(6) Uani d . 1 1
H H5A 0.7379 0.4897 0.6132 0.055 Uiso calc R 1 1
H H5B 0.5672 0.5189 0.5626 0.055 Uiso calc R 1 1
C C6 0.5254(3) 0.4523(3) 0.66121(12) 0.0408(6) Uani d . 1 1
C C7 0.5740(3) 0.5333(3) 0.72294(13) 0.0493(7) Uani d . 1 1
H H7A 0.6799 0.5847 0.7344 0.059 Uiso calc R 1 1
C C8 0.3090(3) 0.4439(3) 0.73219(13) 0.0461(6) Uani d . 1 1
C C9 0.1503(4) 0.4081(4) 0.75382(17) 0.0608(8) Uani d . 1 1
H H9A 0.1222 0.4447 0.7973 0.073 Uiso calc R 1 1
C C10 0.0360(4) 0.3173(4) 0.7092(2) 0.0685(9) Uani d . 1 1
H H10A -0.0707 0.2901 0.7228 0.082 Uiso calc R 1 1
C C11 0.0784(4) 0.2654(4) 0.64391(18) 0.0637(8) Uani d . 1 1
H H11A -0.0011 0.2038 0.6145 0.076 Uiso calc R 1 1
C C12 0.2337(3) 0.3022(3) 0.62148(15) 0.0516(7) Uani d . 1 1
H H12A 0.2590 0.2669 0.5774 0.062 Uiso calc R 1 1
C C13 0.3536(3) 0.3938(3) 0.66602(12) 0.0401(6) Uani d . 1 1

loop_
_atom_site_aniso_label
_atom_site_aniso_U_11
_atom_site_aniso_U_22
_atom_site_aniso_U_33
_atom_site_aniso_U_12
_atom_site_aniso_U_13
_atom_site_aniso_U_23
N1 0.0693(15) 0.0572(14) 0.0401(11) -0.0058(12) 0.0115(11) -0.0130(11)
O1 0.0821(14) 0.0501(11) 0.0442(10) 0.0020(9) 0.0262(10) -0.0014(8)
C1 0.091(3) 0.092(3) 0.099(3) -0.007(2) 0.044(2) -0.015(2)
O2 0.0766(14) 0.0506(11) 0.0497(11) 0.0029(10) 0.0196(10) 0.0071(9)
C2 0.098(3) 0.0577(19) 0.0503(17) 0.0110(17) 0.0201(17) -0.0075(14)
C3 0.093(2) 0.0551(18) 0.0615(18) -0.0074(16) 0.0259(17) -0.0124(15)
C4 0.0379(13) 0.0513(15) 0.0365(12) 0.0005(11) 0.0068(10) 0.0026(11)
C5 0.0498(14) 0.0459(14) 0.0435(14) -0.0043(12) 0.0084(12) 0.0024(11)
C6 0.0408(13) 0.0426(13) 0.0385(12) 0.0022(11) 0.0028(10) -0.0013(10)
C7 0.0488(14) 0.0527(16) 0.0461(14) -0.0088(12) 0.0048(12) -0.0076(12)
C8 0.0525(15) 0.0414(14) 0.0464(14) 0.0074(11) 0.0139(12) -0.0012(11)
C9 0.0635(18) 0.0532(17) 0.072(2) 0.0104(15) 0.0338(16) 0.0031(15)
C10 0.0427(16) 0.0605(19) 0.105(3) 0.0053(14) 0.0206(17) 0.0063(18)
C11 0.0389(15) 0.0631(19) 0.086(2) 0.0008(13) -0.0035(14) -0.0015(16)
C12 0.0414(14) 0.0563(17) 0.0553(15) 0.0044(12) -0.0010(12) -0.0069(13)
C13 0.0388(13) 0.0414(13) 0.0390(13) 0.0027(10) 0.0012(10) 0.0004(11)

loop_
_atom_type_symbol
_atom_type_description
_atom_type_scat_dispersion_real
_atom_type_scat_dispersion_imag
_atom_type_scat_source
C C 0.0033 0.0016 'International Tables Vol C Tables 4.2.6.8 and 6.1.1.4'
H H 0.0000 0.0000 'International Tables Vol C Tables 4.2.6.8 and 6.1.1.4'
N N 0.0061 0.0033 'International Tables Vol C Tables 4.2.6.8 and 6.1.1.4'
O O 0.0106 0.0060 'International Tables Vol C Tables 4.2.6.8 and 6.1.1.4'

loop_
_geom_angle_atom_site_label_1
_geom_angle_atom_site_label_2
_geom_angle_atom_site_label_3
_geom_angle
C7 N1 C8 109.1(2)
C7 N1 H1N 125.4
C8 N1 H1N 125.4
C4 O1 C3 117.8(2)
C2 C1 H1A 109.5
C2 C1 H1B 109.5
H1A C1 H1B 109.5
C2 C1 H1C 109.5
H1A C1 H1C 109.5
H1B C1 H1C 109.5
C1 C2 C3 114.1(3)
C1 C2 H2A 108.7
C3 C2 H2A 108.7
C1 C2 H2B 108.7
C3 C2 H2B 108.7
H2A C2 H2B 107.6
O1 C3 C2 107.6(2)
O1 C3 H3A 110.2
C2 C3 H3A 110.2
O1 C3 H3B 110.2
C2 C3 H3B 110.2
H3A C3 H3B 108.5
O2 C4 O1 122.9(2)
O2 C4 C5 126.7(2)
O1 C4 C5 110.4(2)
C6 C5 C4 115.7(2)
C6 C5 H5A 108.4
C4 C5 H5A 108.4
C6 C5 H5B 108.4
C4 C5 H5B 108.4
H5A C5 H5B 107.4
C7 C6 C13 105.7(2)
C7 C6 C5 125.8(2)
C13 C6 C5 128.1(2)
N1 C7 C6 110.9(2)
N1 C7 H7A 124.5
C6 C7 H7A 124.5
N1 C8 C9 130.8(3)
N1 C8 C13 107.0(2)
C9 C8 C13 122.3(3)
C10 C9 C8 118.1(3)
C10 C9 H9A 121.0
C8 C9 H9A 121.0
C9 C10 C11 120.4(3)
C9 C10 H10A 119.8
C11 C10 H10A 119.8
C12 C11 C10 122.0(3)
C12 C11 H11A 119.0
C10 C11 H11A 119.0
C11 C12 C13 118.9(3)
C11 C12 H12A 120.6
C13 C12 H12A 120.6
C12 C13 C8 118.3(2)
C12 C13 C6 134.4(2)
C8 C13 C6 107.3(2)

loop_
_geom_bond_atom_site_label_1
_geom_bond_atom_site_label_2
_geom_bond_distance
N1 C7 1.356(3)
N1 C8 1.375(3)
N1 H1N 0.8600
O1 C4 1.333(3)
O1 C3 1.458(3)
C1 C2 1.493(5)
C1 H1A 0.9600
C1 H1B 0.9600
C1 H1C 0.9600
O2 C4 1.201(3)
C2 C3 1.495(4)
C2 H2A 0.9700
C2 H2B 0.9700
C3 H3A 0.9700
C3 H3B 0.9700
C4 C5 1.506(4)
C5 C6 1.489(3)
C5 H5A 0.9700
C5 H5B 0.9700
C6 C7 1.359(3)
C6 C13 1.440(3)
C7 H7A 0.9300
C8 C9 1.387(4)
C8 C13 1.407(3)
C9 C10 1.371(4)
C9 H9A 0.9300
C10 C11 1.390(5)
C10 H10A 0.9300
C11 C12 1.370(4)
C11 H11A 0.9300
C12 C13 1.399(4)
C12 H12A 0.9300

loop_
_geom_hbond_atom_site_label_D
_geom_hbond_atom_site_label_H
_geom_hbond_atom_site_label_A
_geom_hbond_site_symmetry_A
_geom_hbond_distance_DH
_geom_hbond_distance_HA
_geom_hbond_distance_DA
_geom_hbond_angle_DHA
N1 H1N O2 2_656 0.86 2.13 2.953(3) 160

loop_
_geom_torsion_atom_site_label_1
_geom_torsion_atom_site_label_2
_geom_torsion_atom_site_label_3
_geom_torsion_atom_site_label_4
_geom_torsion
C4 O1 C3 C2 -166.9(2)
C1 C2 C3 O1 62.5(4)
C3 O1 C4 O2 -0.4(4)
C3 O1 C4 C5 177.9(2)
O2 C4 C5 C6 -20.2(4)
O1 C4 C5 C6 161.6(2)
C4 C5 C6 C7 134.1(3)
C4 C5 C6 C13 -54.7(3)
C8 N1 C7 C6 -0.3(3)
C13 C6 C7 N1 0.3(3)
C5 C6 C7 N1 173.2(2)
C7 N1 C8 C9 -179.4(3)
C7 N1 C8 C13 0.1(3)
N1 C8 C9 C10 -179.0(3)
C13 C8 C9 C10 1.6(4)
C8 C9 C10 C11 -1.0(4)
C9 C10 C11 C12 0.0(5)
C10 C11 C12 C13 0.5(4)
C11 C12 C13 C8 0.1(4)
C11 C12 C13 C6 179.0(3)
N1 C8 C13 C12 179.3(2)
C9 C8 C13 C12 -1.2(4)
N1 C8 C13 C6 0.1(3)
C9 C8 C13 C6 179.6(2)
C7 C6 C13 C12 -179.3(3)
C5 C6 C13 C12 8.2(5)
C7 C6 C13 C8 -0.3(3)
C5 C6 C13 C8 -172.9(2)
